data_7123527
loop_
_publ_author_name
'Mehta, Meera'
'Goicoechea, Jose M.'

_publ_section_title
;
 Carboboration of isocyanates with tris(pentafluorophenyl)borane and
 evidence for dissociative FLP chemistry of an acid--base pair
;
_journal_name_full 'Chemical Communications'
_journal_paper_doi 10.1039/C9CC02707F
_journal_year 2019
_chemical_formula_moiety 'C50 H10 Al2 F30 N2 O2, C7 H8'
_chemical_formula_sum 'C57 H18 Al2 F30 N2 O2'
_chemical_formula_weight 1386.69
_chemical_name_systematic
;
 cyclo-[Al(C6F5)2N(C6H5)C(C6H11)OAl(C6F5)2N(C6H5)C(C6H11)O]*tol
;
_space_group_crystal_system triclinic
_space_group_IT_number 2
_space_group_name_Hall '-P 1'
_space_group_name_H-M_alt 'P -1'
_symmetry_space_group_name_Hall '-P 1'
_symmetry_space_group_name_H-M 'P -1'
_atom_sites_solution_hydrogens geom
_audit_creation_method SHELXL-2018/1
_audit_update_record
;
2019-04-04 deposited with the CCDC.    2019-05-23 downloaded from the CCDC.
;
_cell_angle_alpha 78.018(2)
_cell_angle_beta 75.621(2)
_cell_angle_gamma 80.479(2)
_cell_formula_units_Z 2
_cell_length_a 11.8016(3)
_cell_length_b 14.1317(3)
_cell_length_c 17.4036(5)
_cell_measurement_reflns_used 16654
_cell_measurement_temperature 150(2)
_cell_measurement_theta_max 75.7380
_cell_measurement_theta_min 4.1860
_cell_volume 2730.41(12)
_computing_cell_refinement 'CrysAlisPro 1.171.38.43b (Rigaku OD, 2015)'
_computing_data_collection 'CrysAlisPro 1.171.38.43b (Rigaku OD, 2015)'
_computing_data_reduction 'CrysAlisPro 1.171.38.43b (Rigaku OD, 2015)'
_computing_structure_refinement 'SHELXL-2018/1 (Sheldrick, 2018)'
_computing_structure_solution 'SHELXS-97 (Sheldrick, 1990)'
_diffrn_ambient_temperature 150(2)
_diffrn_detector_area_resol_mean 10.4102
_diffrn_measured_fraction_theta_full 1.000
_diffrn_measured_fraction_theta_max 0.992
_diffrn_measurement_device_type 'SuperNova, Dual, Cu at zero, Atlas'
_diffrn_measurement_method '\w scans'
_diffrn_radiation_monochromator mirror
_diffrn_radiation_source 'SuperNova (Cu) X-ray Source'
_diffrn_radiation_type CuK\a
_diffrn_radiation_wavelength 1.54184
_diffrn_reflns_av_R_equivalents 0.0349
_diffrn_reflns_av_unetI/netI 0.0284
_diffrn_reflns_Laue_measured_fraction_full 1.000
_diffrn_reflns_Laue_measured_fraction_max 0.992
_diffrn_reflns_limit_h_max 10
_diffrn_reflns_limit_h_min -14
_diffrn_reflns_limit_k_max 17
_diffrn_reflns_limit_k_min -17
_diffrn_reflns_limit_l_max 21
_diffrn_reflns_limit_l_min -21
_diffrn_reflns_number 44233
_diffrn_reflns_point_group_measured_fraction_full 1.000
_diffrn_reflns_point_group_measured_fraction_max 0.992
_diffrn_reflns_theta_full 67.684
_diffrn_reflns_theta_max 76.119
_diffrn_reflns_theta_min 3.805
_exptl_absorpt_coefficient_mu 1.866
_exptl_absorpt_correction_T_max 1.00000
_exptl_absorpt_correction_T_min 0.84020
_exptl_absorpt_correction_type multi-scan
_exptl_absorpt_process_details
;
CrysAlisPro 1.171.38.43b (Rigaku Oxford Diffraction, 2015)
Empirical absorption correction using spherical harmonics,
 implemented in SCALE3 ABSPACK scaling algorithm.
;
_exptl_crystal_colour colourless
_exptl_crystal_density_diffrn 1.687
_exptl_crystal_description needle
_exptl_crystal_F_000 1372
_exptl_crystal_size_max 0.200
_exptl_crystal_size_mid 0.080
_exptl_crystal_size_min 0.060
_refine_diff_density_max 1.972
_refine_diff_density_min -0.623
_refine_diff_density_rms 0.163
_refine_ls_extinction_method none
_refine_ls_goodness_of_fit_ref 1.999
_refine_ls_hydrogen_treatment constr
_refine_ls_matrix_type full
_refine_ls_number_parameters 881
_refine_ls_number_reflns 11307
_refine_ls_number_restraints 212
_refine_ls_restrained_S_all 1.987
_refine_ls_R_factor_all 0.1156
_refine_ls_R_factor_gt 0.1082
_refine_ls_shift/su_max 0.000
_refine_ls_shift/su_mean 0.000
_refine_ls_structure_factor_coef Fsqd
_refine_ls_weighting_details 'w=1/[\s^2^(Fo^2^)+(0.2000P)^2^] where P=(Fo^2^+2Fc^2^)/3'
_refine_ls_weighting_scheme calc
_refine_ls_wR_factor_gt 0.4124
_refine_ls_wR_factor_ref 0.4219
_reflns_Friedel_coverage 0.000
_reflns_number_gt 9760
_reflns_number_total 11307
_reflns_threshold_expression 'I > 2\s(I)'
_cod_data_source_file c9cc02707f2.cif
_cod_data_source_block MM_ALF_PhNCO
_cod_database_code 7123527
_shelx_shelxl_version_number 2018/1
_shelx_space_group_comment
;
The symmetry employed for this shelxl refinement is uniquely defined
by the following loop, which should always be used as a source of
symmetry information in preference to the above space-group names.
They are only intended as comments.
;
_shelx_estimated_absorpt_t_min 0.707
_shelx_estimated_absorpt_t_max 0.896

loop_
_space_group_symop_operation_xyz
'x, y, z'
'-x, -y, -z'

loop_
_atom_site_label
_atom_site_type_symbol
_atom_site_fract_x
_atom_site_fract_y
_atom_site_fract_z
_atom_site_U_iso_or_equiv
_atom_site_adp_type
_atom_site_occupancy
_atom_site_site_symmetry_order
_atom_site_calc_flag
_atom_site_refinement_flags_posn
_atom_site_refinement_flags_adp
_atom_site_refinement_flags_occupancy
_atom_site_disorder_assembly
_atom_site_disorder_group
C1 C 0.1963(3) 0.1050(3) 0.7958(2) 0.0269(8) Uani 1 1 d . . . . .
C2 C 0.1847(3) 0.3518(3) 0.6428(2) 0.0240(7) Uani 1 1 d . . . . .
C3 C 0.1757(4) 0.0833(3) 0.5648(3) 0.0295(8) Uani 1 1 d . . . . .
C4 C 0.2820(4) 0.0257(3) 0.5652(3) 0.0323(8) Uani 1 1 d . . . . .
C5 C 0.3344(4) -0.0358(3) 0.5107(3) 0.0390(10) Uani 1 1 d . . . . .
C6 C 0.2788(5) -0.0402(4) 0.4515(4) 0.0484(12) Uani 1 1 d . . . . .
C7 C 0.1716(6) 0.0152(5) 0.4481(4) 0.0554(15) Uani 1 1 d . . . . .
C8 C 0.1237(5) 0.0780(4) 0.5040(3) 0.0442(11) Uani 1 1 d . . . . .
C9 C -0.0643(3) 0.2064(3) 0.6689(2) 0.0271(8) Uani 1 1 d . . . . .
C10 C -0.1336(4) 0.1389(3) 0.7213(3) 0.0333(9) Uani 1 1 d . . . . .
C11 C -0.2544(4) 0.1547(4) 0.7427(3) 0.0414(11) Uani 1 1 d . . . . .
C12 C -0.3121(4) 0.2406(4) 0.7113(3) 0.0413(11) Uani 1 1 d . . . . .
C13 C -0.2486(4) 0.3112(4) 0.6592(3) 0.0381(10) Uani 1 1 d . . . . .
C14 C -0.1275(4) 0.2924(3) 0.6391(3) 0.0329(9) Uani 1 1 d . . . . .
C15 C 0.2591(4) 0.0046(3) 0.8136(3) 0.0350(9) Uani 1 1 d . . . . .
C16 C 0.3795(5) -0.0152(4) 0.7864(3) 0.0450(12) Uani 1 1 d . . . . .
C17 C 0.4349(7) -0.1095(6) 0.8029(5) 0.070(2) Uani 1 1 d . . . . .
C18 C 0.3707(10) -0.1838(5) 0.8456(5) 0.075(2) Uani 1 1 d . . . . .
C19 C 0.2498(9) -0.1653(4) 0.8732(4) 0.069(2) Uani 1 1 d . . . . .
C20 C 0.1952(6) -0.0711(4) 0.8559(3) 0.0475(13) Uani 1 1 d . . . . .
C21 C 0.2406(4) 0.1413(3) 0.9110(2) 0.0281(8) Uani 1 1 d . . . . .
C22 C 0.1723(4) 0.1023(4) 0.9844(3) 0.0386(10) Uani 1 1 d . . . . .
H22 H 0.093249 0.092192 0.988427 0.046 Uiso 1 1 calc R U . . .
C23 C 0.2214(6) 0.0782(5) 1.0519(3) 0.0510(13) Uani 1 1 d . . . . .
H23 H 0.175158 0.052207 1.102504 0.061 Uiso 1 1 calc R U . . .
C24 C 0.3361(6) 0.0918(5) 1.0459(3) 0.0521(13) Uani 1 1 d . . . . .
H24 H 0.369271 0.074379 1.092085 0.063 Uiso 1 1 calc R U . . .
C25 C 0.4029(5) 0.1307(5) 0.9727(4) 0.0511(13) Uani 1 1 d . . . . .
H25 H 0.482115 0.140420 0.968615 0.061 Uiso 1 1 calc R U . . .
C26 C 0.3550(4) 0.1558(4) 0.9046(3) 0.0409(10) Uani 1 1 d . . . . .
H26 H 0.401003 0.182760 0.854208 0.049 Uiso 1 1 calc R U . . .
C27 C 0.1741(4) 0.3753(3) 0.8779(3) 0.0332(9) Uani 1 1 d . . . . .
C28 C 0.2795(4) 0.4128(4) 0.8428(3) 0.0416(10) Uani 1 1 d . . . . .
C29 C 0.3306(5) 0.4689(4) 0.8770(4) 0.0507(13) Uani 1 1 d . . . . .
C30 C 0.2779(7) 0.4858(5) 0.9531(5) 0.0618(16) Uani 1 1 d . . . . .
C31 C 0.1739(9) 0.4494(8) 0.9914(5) 0.080(3) Uani 1 1 d . . . . .
C32 C 0.1234(6) 0.3924(5) 0.9541(3) 0.0564(15) Uani 1 1 d . . . . .
C33 C -0.0690(4) 0.2999(3) 0.8532(2) 0.0291(8) Uani 1 1 d . . . . .
C34 C -0.1320(4) 0.2263(4) 0.8987(3) 0.0341(9) Uani 1 1 d . . . . .
C35 C -0.2541(4) 0.2341(4) 0.9190(3) 0.0384(10) Uani 1 1 d . . . . .
C36 C -0.3167(4) 0.3200(4) 0.8914(3) 0.0435(11) Uani 1 1 d . . . . .
C37 C -0.2585(5) 0.3967(4) 0.8446(4) 0.0465(12) Uani 1 1 d . . . . .
C38 C -0.1370(4) 0.3845(3) 0.8272(3) 0.0347(9) Uani 1 1 d . . . . .
C39 C 0.2326(4) 0.4474(3) 0.6100(2) 0.0271(8) Uani 1 1 d . . . . .
C40 C 0.3509(4) 0.4548(3) 0.5996(3) 0.0318(8) Uani 1 1 d . . . . .
C41 C 0.3940(4) 0.5439(4) 0.5743(3) 0.0376(10) Uani 1 1 d . . . . .
C42 C 0.3185(5) 0.6264(4) 0.5563(3) 0.0426(11) Uani 1 1 d . . . . .
C43 C 0.2000(5) 0.6205(3) 0.5659(3) 0.0411(10) Uani 1 1 d . . . . .
C44 C 0.1582(4) 0.5319(4) 0.5936(3) 0.0358(9) Uani 1 1 d . . . . .
C45 C 0.2428(3) 0.3065(3) 0.5124(2) 0.0258(7) Uani 1 1 d . . . . .
C46 C 0.3523(4) 0.2572(3) 0.4846(3) 0.0335(9) Uani 1 1 d . . . . .
H46 H 0.394304 0.215873 0.521360 0.040 Uiso 1 1 calc R U . . .
C47 C 0.3997(4) 0.2691(4) 0.4020(3) 0.0395(10) Uani 1 1 d . . . . .
H47 H 0.473926 0.234609 0.382182 0.047 Uiso 1 1 calc R U . . .
C48 C 0.3400(5) 0.3304(4) 0.3488(3) 0.0435(11) Uani 1 1 d . . . . .
H48 H 0.373301 0.338161 0.292599 0.052 Uiso 1 1 calc R U . . .
C49 C 0.2318(5) 0.3806(4) 0.3770(3) 0.0460(12) Uani 1 1 d . . . . .
H49 H 0.191334 0.423433 0.340069 0.055 Uiso 1 1 calc R U . . .
C50 C 0.1818(4) 0.3688(4) 0.4594(3) 0.0381(10) Uani 1 1 d . . . . .
H50 H 0.107198 0.402884 0.478934 0.046 Uiso 1 1 calc R U . . .
Al1 Al 0.10910(10) 0.17349(8) 0.64252(7) 0.0251(3) Uani 1 1 d . . . . .
Al2 Al 0.10440(10) 0.29799(8) 0.82301(7) 0.0261(3) Uani 1 1 d . . . . .
F1 F 0.3421(3) 0.0289(3) 0.6211(2) 0.0530(9) Uani 1 1 d . . . . .
F2 F 0.4373(3) -0.0901(3) 0.5149(2) 0.0578(9) Uani 1 1 d . . . . .
F3 F 0.3272(4) -0.1000(4) 0.3986(3) 0.0724(12) Uani 1 1 d . . . . .
F4 F 0.1179(5) 0.0105(5) 0.3898(3) 0.100(2) Uani 1 1 d . . . . .
F5 F 0.0209(4) 0.1319(4) 0.4964(3) 0.0709(13) Uani 1 1 d . . . . .
F6 F -0.0800(3) 0.0533(2) 0.7531(2) 0.0482(8) Uani 1 1 d . . . . .
F7 F -0.3166(3) 0.0865(4) 0.7940(3) 0.0715(13) Uani 1 1 d . . . . .
F8 F -0.4300(3) 0.2573(4) 0.7317(3) 0.0673(11) Uani 1 1 d . . . . .
F9 F -0.3052(3) 0.3948(3) 0.6277(3) 0.0599(9) Uani 1 1 d . . . . .
F10 F -0.0696(3) 0.3637(2) 0.5884(2) 0.0472(8) Uani 1 1 d . . . . .
F11 F 0.4420(3) 0.0567(3) 0.7442(3) 0.0610(10) Uani 1 1 d . . . . .
F12 F 0.5525(5) -0.1267(5) 0.7746(4) 0.104(2) Uani 1 1 d . . . . .
F13 F 0.4235(8) -0.2736(4) 0.8611(5) 0.124(3) Uani 1 1 d . . . . .
F14 F 0.1881(8) -0.2365(3) 0.9150(3) 0.109(3) Uani 1 1 d . . . . .
F15 F 0.0787(4) -0.0537(3) 0.8831(2) 0.0622(10) Uani 1 1 d . . . . .
F16 F 0.3358(3) 0.3933(4) 0.7692(2) 0.0741(14) Uani 1 1 d . . . . .
F17 F 0.4304(4) 0.5063(4) 0.8382(3) 0.0748(12) Uani 1 1 d . . . . .
F18 F 0.3242(6) 0.5410(4) 0.9885(4) 0.0906(17) Uani 1 1 d . . . . .
F19 F 0.1245(8) 0.4646(8) 1.0671(4) 0.157(4) Uani 1 1 d . . . . .
F20 F 0.0241(5) 0.3586(5) 0.9958(3) 0.108(2) Uani 1 1 d . . . . .
F21 F -0.0759(3) 0.1392(2) 0.9263(2) 0.0524(8) Uani 1 1 d . . . . .
F22 F -0.3105(3) 0.1597(3) 0.9644(2) 0.0570(9) Uani 1 1 d . . . . .
F23 F -0.4349(3) 0.3296(4) 0.9106(3) 0.0737(13) Uani 1 1 d . . . . .
F24 F -0.3185(3) 0.4807(3) 0.8185(3) 0.0779(15) Uani 1 1 d . . . . .
F25 F -0.0822(3) 0.4612(2) 0.7824(2) 0.0480(8) Uani 1 1 d . . . . .
F26 F 0.4262(2) 0.3747(2) 0.61323(19) 0.0412(7) Uani 1 1 d . . . . .
F27 F 0.5080(3) 0.5499(3) 0.5662(2) 0.0501(8) Uani 1 1 d . . . . .
F28 F 0.3604(4) 0.7125(2) 0.5293(2) 0.0592(9) Uani 1 1 d . . . . .
F29 F 0.1276(4) 0.7013(2) 0.5493(3) 0.0622(10) Uani 1 1 d . . . . .
F30 F 0.0429(3) 0.5264(2) 0.6046(2) 0.0462(7) Uani 1 1 d . . . . .
N1 N 0.1883(3) 0.1687(3) 0.84102(19) 0.0259(7) Uani 1 1 d . . . . .
N2 N 0.1893(3) 0.2880(2) 0.59805(19) 0.0244(6) Uani 1 1 d . . . . .
O1 O 0.1502(3) 0.1232(2) 0.7348(2) 0.0360(7) Uani 1 1 d . . . . .
O2 O 0.1342(3) 0.3370(2) 0.71757(18) 0.0342(7) Uani 1 1 d . . . . .
C1S C -0.060(4) 0.4461(17) 0.181(3) 0.19(3) Uani 0.19(2) 1 d D U P A 1
H1S1 H -0.135241 0.487818 0.184468 0.291 Uiso 0.19(2) 1 calc R U P A 1
H1S2 H -0.010146 0.470542 0.208578 0.291 Uiso 0.19(2) 1 calc R U P A 1
H1S3 H -0.019824 0.446907 0.124559 0.291 Uiso 0.19(2) 1 calc R U P A 1
C2S C -0.0798(18) 0.3485(14) 0.2193(15) 0.047(8) Uani 0.19(2) 1 d DG U P A 1
C3S C 0.0123(16) 0.2771(18) 0.2223(17) 0.049(7) Uani 0.19(2) 1 d DG U P A 1
H3S H 0.090468 0.291837 0.198889 0.059 Uiso 0.19(2) 1 calc R U P A 1
C4S C -0.007(3) 0.1848(17) 0.2589(17) 0.050(8) Uani 0.19(2) 1 d G U P A 1
H4S H 0.056971 0.134850 0.260996 0.060 Uiso 0.19(2) 1 calc R U P A 1
C5S C -0.119(3) 0.1637(14) 0.2924(19) 0.061(11) Uani 0.19(2) 1 d G U P A 1
H5S H -0.133047 0.099129 0.317913 0.073 Uiso 0.19(2) 1 calc R U P A 1
C6S C -0.211(3) 0.2351(19) 0.2893(18) 0.046(8) Uani 0.19(2) 1 d G U P A 1
H6S H -0.289573 0.220389 0.312716 0.055 Uiso 0.19(2) 1 calc R U P A 1
C7S C -0.1917(19) 0.3275(18) 0.2527(15) 0.051(9) Uani 0.19(2) 1 d DG U P A 1
H7S H -0.256080 0.377378 0.250606 0.061 Uiso 0.19(2) 1 calc R U P A 1
C1T C 0.1305(11) 0.2000(17) 0.2492(13) 0.179(11) Uani 0.81(2) 1 d D U P A 2
H1T1 H 0.173626 0.255922 0.222894 0.268 Uiso 0.81(2) 1 calc R U P A 2
H1T2 H 0.147736 0.175380 0.302574 0.268 Uiso 0.81(2) 1 calc R U P A 2
H1T3 H 0.154986 0.148451 0.216450 0.268 Uiso 0.81(2) 1 calc R U P A 2
C2T C 0.0052(8) 0.2299(9) 0.2578(6) 0.089(4) Uani 0.81(2) 1 d DG U P A 2
C3T C -0.0769(9) 0.1665(6) 0.2926(7) 0.073(3) Uani 0.81(2) 1 d DG U P A 2
H3T H -0.052325 0.100532 0.312830 0.087 Uiso 0.81(2) 1 calc R U P A 2
C4T C -0.1943(8) 0.1984(9) 0.2984(7) 0.073(3) Uani 0.81(2) 1 d G U P A 2
H4T H -0.251190 0.154450 0.322596 0.087 Uiso 0.81(2) 1 calc R U P A 2
C5T C -0.2297(11) 0.2935(9) 0.2693(7) 0.102(4) Uani 0.81(2) 1 d G U P A 2
H5T H -0.311106 0.315628 0.273275 0.122 Uiso 0.81(2) 1 calc R U P A 2
C6T C -0.1476(16) 0.3569(6) 0.2344(7) 0.132(6) Uani 0.81(2) 1 d G U P A 2
H6T H -0.172157 0.422892 0.214198 0.158 Uiso 0.81(2) 1 calc R U P A 2
C7T C -0.0302(13) 0.3251(9) 0.2286(7) 0.124(5) Uani 0.81(2) 1 d DG U P A 2
H7T H 0.026711 0.368979 0.204440 0.148 Uiso 0.81(2) 1 calc R U P A 2

loop_
_atom_site_aniso_label
_atom_site_aniso_U_11
_atom_site_aniso_U_22
_atom_site_aniso_U_33
_atom_site_aniso_U_23
_atom_site_aniso_U_13
_atom_site_aniso_U_12
C1 0.0253(17) 0.0292(18) 0.0246(17) 0.0039(14) -0.0074(13) -0.0063(14)
C2 0.0205(15) 0.0244(17) 0.0237(17) 0.0011(13) -0.0050(12) 0.0001(13)
C3 0.034(2) 0.0248(17) 0.0315(19) -0.0034(14) -0.0115(15) -0.0033(15)
C4 0.032(2) 0.0290(19) 0.037(2) -0.0041(16) -0.0127(16) -0.0033(16)
C5 0.034(2) 0.033(2) 0.046(2) -0.0057(18) -0.0071(18) 0.0034(17)
C6 0.055(3) 0.044(3) 0.047(3) -0.022(2) -0.007(2) 0.002(2)
C7 0.066(4) 0.060(3) 0.051(3) -0.025(3) -0.032(3) 0.011(3)
C8 0.039(2) 0.051(3) 0.049(3) -0.014(2) -0.025(2) 0.006(2)
C9 0.0270(18) 0.0309(19) 0.0258(17) -0.0074(14) -0.0064(14) -0.0063(15)
C10 0.033(2) 0.037(2) 0.0294(19) -0.0012(16) -0.0090(15) -0.0075(17)
C11 0.033(2) 0.060(3) 0.029(2) 0.003(2) -0.0028(17) -0.020(2)
C12 0.024(2) 0.062(3) 0.034(2) -0.009(2) 0.0021(16) -0.007(2)
C13 0.030(2) 0.041(2) 0.041(2) -0.0078(19) -0.0063(17) 0.0002(18)
C14 0.030(2) 0.034(2) 0.035(2) -0.0046(17) -0.0072(16) -0.0081(16)
C15 0.047(2) 0.030(2) 0.0278(19) -0.0045(15) -0.0134(17) 0.0003(18)
C16 0.046(3) 0.045(3) 0.051(3) -0.019(2) -0.026(2) 0.010(2)
C17 0.077(4) 0.066(4) 0.076(4) -0.038(4) -0.045(4) 0.036(4)
C18 0.132(8) 0.034(3) 0.066(4) -0.014(3) -0.055(5) 0.022(4)
C19 0.139(7) 0.028(3) 0.040(3) 0.001(2) -0.031(4) -0.003(3)
C20 0.080(4) 0.033(2) 0.029(2) 0.0002(18) -0.015(2) -0.010(2)
C21 0.0303(19) 0.0271(18) 0.0258(18) -0.0016(14) -0.0072(14) -0.0032(14)
C22 0.036(2) 0.049(3) 0.028(2) 0.0022(18) -0.0058(17) -0.0111(19)
C23 0.061(3) 0.064(3) 0.028(2) 0.008(2) -0.015(2) -0.023(3)
C24 0.062(3) 0.062(3) 0.039(3) 0.006(2) -0.028(2) -0.018(3)
C25 0.045(3) 0.061(3) 0.051(3) 0.006(2) -0.024(2) -0.017(2)
C26 0.033(2) 0.050(3) 0.037(2) 0.0046(19) -0.0100(17) -0.0106(19)
C27 0.038(2) 0.0299(19) 0.031(2) -0.0047(15) -0.0067(16) -0.0030(16)
C28 0.034(2) 0.050(3) 0.039(2) -0.006(2) -0.0074(18) -0.0046(19)
C29 0.041(3) 0.046(3) 0.068(4) -0.001(2) -0.019(2) -0.013(2)
C30 0.071(4) 0.058(4) 0.067(4) -0.021(3) -0.018(3) -0.021(3)
C31 0.096(6) 0.100(6) 0.054(4) -0.040(4) 0.005(4) -0.046(5)
C32 0.067(4) 0.067(4) 0.036(3) -0.019(3) 0.007(2) -0.027(3)
C33 0.0288(18) 0.035(2) 0.0230(17) -0.0085(15) -0.0036(14) -0.0022(15)
C34 0.032(2) 0.038(2) 0.031(2) -0.0055(17) -0.0073(16) -0.0024(17)
C35 0.034(2) 0.045(2) 0.037(2) -0.0026(19) -0.0065(17) -0.0147(19)
C36 0.028(2) 0.058(3) 0.046(3) -0.009(2) -0.0114(18) -0.004(2)
C37 0.036(2) 0.048(3) 0.050(3) 0.000(2) -0.012(2) 0.005(2)
C38 0.034(2) 0.035(2) 0.033(2) -0.0061(17) -0.0037(16) -0.0030(17)
C39 0.0322(19) 0.0251(18) 0.0220(16) -0.0008(13) -0.0042(13) -0.0046(15)
C40 0.032(2) 0.030(2) 0.0299(19) -0.0029(15) -0.0011(15) -0.0058(16)
C41 0.040(2) 0.038(2) 0.034(2) -0.0086(17) 0.0016(17) -0.0134(18)
C42 0.059(3) 0.030(2) 0.038(2) -0.0022(17) -0.006(2) -0.016(2)
C43 0.056(3) 0.026(2) 0.041(2) -0.0015(17) -0.018(2) 0.0023(19)
C44 0.040(2) 0.035(2) 0.036(2) -0.0058(17) -0.0142(17) -0.0041(18)
C45 0.0265(17) 0.0260(17) 0.0249(17) -0.0029(13) -0.0057(14) -0.0048(14)
C46 0.031(2) 0.037(2) 0.031(2) -0.0033(16) -0.0063(15) -0.0013(16)
C47 0.033(2) 0.046(3) 0.033(2) -0.0082(19) 0.0013(17) 0.0003(18)
C48 0.047(3) 0.056(3) 0.0230(19) -0.0068(19) -0.0025(17) -0.003(2)
C49 0.047(3) 0.057(3) 0.027(2) 0.000(2) -0.0110(18) 0.009(2)
C50 0.033(2) 0.047(2) 0.029(2) -0.0012(18) -0.0084(16) 0.0072(18)
Al1 0.0259(6) 0.0245(6) 0.0248(6) -0.0011(4) -0.0079(4) -0.0039(4)
Al2 0.0269(6) 0.0266(6) 0.0216(6) -0.0024(4) -0.0015(4) -0.0019(4)
F1 0.0409(15) 0.071(2) 0.0536(18) -0.0234(16) -0.0261(13) 0.0134(15)
F2 0.0447(17) 0.055(2) 0.071(2) -0.0218(17) -0.0142(15) 0.0188(15)
F3 0.083(3) 0.074(3) 0.072(2) -0.051(2) -0.023(2) 0.017(2)
F4 0.104(4) 0.137(5) 0.089(3) -0.079(4) -0.065(3) 0.041(3)
F5 0.063(2) 0.093(3) 0.071(2) -0.044(2) -0.0478(19) 0.037(2)
F6 0.0435(15) 0.0440(16) 0.0545(18) 0.0145(13) -0.0187(13) -0.0152(13)
F7 0.0427(17) 0.094(3) 0.063(2) 0.033(2) -0.0092(16) -0.0296(19)
F8 0.0256(15) 0.095(3) 0.065(2) 0.000(2) 0.0047(14) -0.0034(16)
F9 0.0376(15) 0.0517(19) 0.081(2) -0.0009(17) -0.0138(15) 0.0095(14)
F10 0.0327(13) 0.0362(14) 0.068(2) 0.0105(13) -0.0141(13) -0.0096(11)
F11 0.0302(14) 0.076(2) 0.081(3) -0.029(2) -0.0118(15) -0.0016(15)
F12 0.079(3) 0.111(4) 0.137(5) -0.068(4) -0.062(3) 0.063(3)
F13 0.207(8) 0.048(3) 0.127(5) -0.026(3) -0.093(5) 0.052(4)
F14 0.231(8) 0.0334(19) 0.058(2) 0.0056(17) -0.022(3) -0.036(3)
F15 0.084(3) 0.054(2) 0.0441(17) -0.0033(15) 0.0083(17) -0.0349(19)
F16 0.0388(17) 0.133(4) 0.054(2) -0.034(2) 0.0091(15) -0.027(2)
F17 0.0470(19) 0.089(3) 0.094(3) -0.007(2) -0.017(2) -0.032(2)
F18 0.113(4) 0.091(4) 0.093(3) -0.038(3) -0.028(3) -0.047(3)
F19 0.184(8) 0.240(10) 0.081(4) -0.106(6) 0.037(4) -0.122(8)
F20 0.115(4) 0.170(6) 0.052(2) -0.056(3) 0.039(3) -0.098(4)
F21 0.0360(14) 0.0425(16) 0.066(2) 0.0146(14) -0.0071(13) -0.0048(12)
F22 0.0384(15) 0.058(2) 0.070(2) 0.0104(17) -0.0124(14) -0.0209(14)
F23 0.0284(16) 0.083(3) 0.097(3) 0.012(2) -0.0136(17) -0.0079(16)
F24 0.0382(17) 0.063(2) 0.107(3) 0.024(2) -0.0124(19) 0.0091(16)
F25 0.0397(15) 0.0366(15) 0.0551(18) 0.0039(13) 0.0002(13) -0.0004(12)
F26 0.0259(12) 0.0380(14) 0.0540(17) -0.0062(12) -0.0013(11) -0.0018(10)
F27 0.0402(15) 0.0550(18) 0.0553(18) -0.0138(14) 0.0031(13) -0.0221(14)
F28 0.082(2) 0.0342(16) 0.063(2) 0.0005(14) -0.0139(18) -0.0257(16)
F29 0.084(3) 0.0248(14) 0.084(3) -0.0020(15) -0.044(2) 0.0068(15)
F30 0.0377(15) 0.0376(15) 0.066(2) -0.0061(13) -0.0245(13) 0.0036(11)
N1 0.0225(14) 0.0303(16) 0.0219(14) -0.0022(12) -0.0021(11) -0.0018(12)
N2 0.0201(14) 0.0263(15) 0.0247(15) -0.0009(12) -0.0052(11) -0.0013(11)
O1 0.0456(17) 0.0339(15) 0.0315(15) 0.0042(12) -0.0177(13) -0.0114(13)
O2 0.0388(16) 0.0320(15) 0.0234(13) -0.0004(11) 0.0004(11) 0.0028(12)
C1S 0.13(4) 0.05(2) 0.31(7) 0.07(4) 0.03(5) -0.009(19)
C2S 0.063(14) 0.016(10) 0.070(18) -0.005(10) -0.023(12) -0.018(8)
C3S 0.068(12) 0.027(13) 0.057(16) 0.007(11) -0.030(12) -0.014(9)
C4S 0.073(15) 0.027(12) 0.043(13) 0.006(11) -0.005(12) -0.010(11)
C5S 0.072(19) 0.027(12) 0.07(2) -0.002(13) -0.005(18) -0.006(10)
C6S 0.071(14) 0.022(15) 0.041(15) -0.004(12) -0.009(12) -0.008(10)
C7S 0.067(13) 0.042(14) 0.023(11) 0.021(12) 0.008(11) -0.006(10)
C1T 0.098(8) 0.21(2) 0.25(3) -0.12(2) -0.004(13) -0.038(10)
C2T 0.114(7) 0.074(8) 0.082(8) -0.025(7) -0.007(6) -0.031(6)
C3T 0.095(7) 0.044(5) 0.084(8) -0.003(4) -0.036(7) -0.009(4)
C4T 0.098(7) 0.064(7) 0.059(6) -0.007(6) -0.026(5) -0.009(6)
C5T 0.158(11) 0.078(9) 0.078(9) -0.025(7) -0.061(8) 0.033(7)
C6T 0.251(17) 0.057(7) 0.089(11) 0.018(6) -0.076(14) -0.007(8)
C7T 0.223(14) 0.073(8) 0.088(9) 0.015(8) -0.050(12) -0.069(10)

loop_
_atom_type_symbol
_atom_type_description
_atom_type_scat_dispersion_real
_atom_type_scat_dispersion_imag
_atom_type_scat_source
C C 0.0181 0.0091 'International Tables Vol C Tables 4.2.6.8 and 6.1.1.4'
H H 0.0000 0.0000 'International Tables Vol C Tables 4.2.6.8 and 6.1.1.4'
Al Al 0.2130 0.2455 'International Tables Vol C Tables 4.2.6.8 and 6.1.1.4'
F F 0.0727 0.0534 'International Tables Vol C Tables 4.2.6.8 and 6.1.1.4'
N N 0.0311 0.0180 'International Tables Vol C Tables 4.2.6.8 and 6.1.1.4'
O O 0.0492 0.0322 'International Tables Vol C Tables 4.2.6.8 and 6.1.1.4'

loop_
_geom_angle_atom_site_label_1
_geom_angle_atom_site_label_2
_geom_angle_atom_site_label_3
_geom_angle
O1 C1 N1 122.2(4)
O1 C1 C15 116.4(4)
N1 C1 C15 121.4(4)
O2 C2 N2 120.8(4)
O2 C2 C39 116.6(4)
N2 C2 C39 122.6(3)
C8 C3 C4 115.1(4)
C8 C3 Al1 122.7(3)
C4 C3 Al1 122.1(3)
F1 C4 C3 119.3(4)
F1 C4 C5 116.2(4)
C3 C4 C5 124.5(4)
F2 C5 C6 120.0(5)
F2 C5 C4 121.3(5)
C6 C5 C4 118.7(4)
F3 C6 C5 119.7(5)
F3 C6 C7 120.5(5)
C5 C6 C7 119.8(5)
F4 C7 C6 119.3(5)
F4 C7 C8 121.5(5)
C6 C7 C8 119.1(5)
F5 C8 C3 120.7(5)
F5 C8 C7 116.4(5)
C3 C8 C7 122.8(5)
C14 C9 C10 114.5(4)
C14 C9 Al1 126.2(3)
C10 C9 Al1 119.3(3)
F6 C10 C11 117.8(4)
F6 C10 C9 118.6(4)
C11 C10 C9 123.6(4)
F7 C11 C12 119.7(4)
F7 C11 C10 120.8(5)
C12 C11 C10 119.5(4)
F8 C12 C11 120.3(5)
F8 C12 C13 119.8(5)
C11 C12 C13 119.9(4)
F9 C13 C14 121.3(4)
F9 C13 C12 119.9(4)
C14 C13 C12 118.7(5)
F10 C14 C13 116.5(4)
F10 C14 C9 119.8(4)
C13 C14 C9 123.8(4)
C16 C15 C20 118.9(5)
C16 C15 C1 121.4(4)
C20 C15 C1 119.6(5)
F11 C16 C15 119.6(5)
F11 C16 C17 120.4(6)
C15 C16 C17 120.0(6)
F12 C17 C18 121.0(7)
F12 C17 C16 118.5(9)
C18 C17 C16 120.5(7)
F13 C18 C17 120.4(10)
F13 C18 C19 119.3(9)
C17 C18 C19 120.3(6)
F14 C19 C18 120.3(7)
F14 C19 C20 120.9(9)
C18 C19 C20 118.8(7)
F15 C20 C15 120.0(5)
F15 C20 C19 118.5(6)
C15 C20 C19 121.5(7)
C26 C21 C22 120.8(4)
C26 C21 N1 120.2(4)
C22 C21 N1 118.9(4)
C21 C22 C23 119.0(5)
C21 C22 H22 120.5
C23 C22 H22 120.5
C24 C23 C22 120.6(5)
C24 C23 H23 119.7
C22 C23 H23 119.7
C23 C24 C25 119.8(5)
C23 C24 H24 120.1
C25 C24 H24 120.1
C24 C25 C26 120.3(5)
C24 C25 H25 119.8
C26 C25 H25 119.8
C21 C26 C25 119.4(4)
C21 C26 H26 120.3
C25 C26 H26 120.3
C32 C27 C28 115.5(5)
C32 C27 Al2 122.3(4)
C28 C27 Al2 122.1(4)
F16 C28 C29 117.7(5)
F16 C28 C27 117.5(5)
C29 C28 C27 124.8(5)
F17 C29 C30 119.7(6)
F17 C29 C28 121.7(6)
C30 C29 C28 118.7(5)
F18 C30 C31 120.1(7)
F18 C30 C29 120.7(6)
C31 C30 C29 119.1(6)
F19 C31 C30 118.5(7)
F19 C31 C32 120.8(7)
C30 C31 C32 120.6(6)
F20 C32 C27 122.0(5)
F20 C32 C31 116.8(5)
C27 C32 C31 121.1(6)
C34 C33 C38 114.7(4)
C34 C33 Al2 127.4(3)
C38 C33 Al2 117.9(3)
F21 C34 C33 120.5(4)
F21 C34 C35 115.5(4)
C33 C34 C35 124.0(4)
F22 C35 C36 120.3(4)
F22 C35 C34 121.1(5)
C36 C35 C34 118.6(5)
F23 C36 C35 119.8(5)
F23 C36 C37 119.9(5)
C35 C36 C37 120.3(4)
F24 C37 C38 121.0(5)
F24 C37 C36 120.7(5)
C38 C37 C36 118.2(5)
F25 C38 C37 117.0(4)
F25 C38 C33 118.7(4)
C37 C38 C33 124.2(5)
C40 C39 C44 118.0(4)
C40 C39 C2 121.1(4)
C44 C39 C2 120.7(4)
F26 C40 C39 120.0(4)
F26 C40 C41 118.8(4)
C39 C40 C41 121.3(4)
F27 C41 C42 120.2(4)
F27 C41 C40 120.4(5)
C42 C41 C40 119.4(5)
F28 C42 C41 119.8(5)
F28 C42 C43 120.1(5)
C41 C42 C43 120.2(4)
F29 C43 C44 120.9(5)
F29 C43 C42 119.5(5)
C44 C43 C42 119.5(5)
F30 C44 C43 119.6(4)
F30 C44 C39 118.9(4)
C43 C44 C39 121.5(5)
C46 C45 C50 121.0(4)
C46 C45 N2 118.9(4)
C50 C45 N2 120.1(4)
C45 C46 C47 119.0(4)
C45 C46 H46 120.5
C47 C46 H46 120.5
C48 C47 C46 120.6(4)
C48 C47 H47 119.7
C46 C47 H47 119.7
C47 C48 C49 120.2(4)
C47 C48 H48 119.9
C49 C48 H48 119.9
C48 C49 C50 120.3(4)
C48 C49 H49 119.9
C50 C49 H49 119.9
C45 C50 C49 119.0(4)
C45 C50 H50 120.5
C49 C50 H50 120.5
O1 Al1 N2 106.64(15)
O1 Al1 C9 106.30(17)
N2 Al1 C9 112.01(16)
O1 Al1 C3 109.26(18)
N2 Al1 C3 104.79(16)
C9 Al1 C3 117.39(17)
O2 Al2 N1 106.02(15)
O2 Al2 C27 112.26(18)
N1 Al2 C27 104.31(17)
O2 Al2 C33 103.65(17)
N1 Al2 C33 113.35(17)
C27 Al2 C33 116.94(18)
C1 N1 C21 118.8(3)
C1 N1 Al2 123.3(3)
C21 N1 Al2 117.8(3)
C2 N2 C45 120.7(3)
C2 N2 Al1 119.7(3)
C45 N2 Al1 119.2(3)
C1 O1 Al1 165.1(3)
C2 O2 Al2 163.5(3)
C2S C1S H1S1 109.5
C2S C1S H1S2 109.5
H1S1 C1S H1S2 109.5
C2S C1S H1S3 109.5
H1S1 C1S H1S3 109.5
H1S2 C1S H1S3 109.5
C3S C2S C7S 120.0
C3S C2S C1S 120.3(12)
C7S C2S C1S 119.7(12)
C4S C3S C2S 120.0
C4S C3S H3S 120.0
C2S C3S H3S 120.0
C3S C4S C5S 120.0
C3S C4S H4S 120.0
C5S C4S H4S 120.0
C6S C5S C4S 120.0
C6S C5S H5S 120.0
C4S C5S H5S 120.0
C5S C6S C7S 120.0
C5S C6S H6S 120.0
C7S C6S H6S 120.0
C6S C7S C2S 120.0
C6S C7S H7S 120.0
C2S C7S H7S 120.0
C2T C1T H1T1 109.5
C2T C1T H1T2 109.5
H1T1 C1T H1T2 109.5
C2T C1T H1T3 109.5
H1T1 C1T H1T3 109.5
H1T2 C1T H1T3 109.5
C3T C2T C7T 120.0
C3T C2T C1T 122.4(10)
C7T C2T C1T 117.6(10)
C4T C3T C2T 120.0
C4T C3T H3T 120.0
C2T C3T H3T 120.0
C3T C4T C5T 120.0
C3T C4T H4T 120.0
C5T C4T H4T 120.0
C4T C5T C6T 120.0
C4T C5T H5T 120.0
C6T C5T H5T 120.0
C7T C6T C5T 120.0
C7T C6T H6T 120.0
C5T C6T H6T 120.0
C6T C7T C2T 120.0
C6T C7T H7T 120.0
C2T C7T H7T 120.0

loop_
_geom_bond_atom_site_label_1
_geom_bond_atom_site_label_2
_geom_bond_distance
C1 O1 1.273(5)
C1 N1 1.291(6)
C1 C15 1.497(6)
C2 O2 1.279(5)
C2 N2 1.294(5)
C2 C39 1.498(5)
C3 C8 1.370(6)
C3 C4 1.378(6)
C3 Al1 1.981(4)
C4 F1 1.351(5)
C4 C5 1.382(7)
C5 F2 1.334(6)
C5 C6 1.369(8)
C6 F3 1.337(6)
C6 C7 1.381(9)
C7 F4 1.340(7)
C7 C8 1.406(8)
C8 F5 1.342(6)
C9 C14 1.390(6)
C9 C10 1.391(6)
C9 Al1 1.981(4)
C10 F6 1.347(6)
C10 C11 1.373(7)
C11 F7 1.348(6)
C11 C12 1.369(8)
C12 F8 1.341(5)
C12 C13 1.383(7)
C13 F9 1.340(6)
C13 C14 1.379(6)
C14 F10 1.350(5)
C15 C16 1.383(8)
C15 C20 1.385(7)
C16 F11 1.336(8)
C16 C17 1.390(9)
C17 F12 1.352(10)
C17 C18 1.374(14)
C18 F13 1.324(8)
C18 C19 1.386(14)
C19 F14 1.322(10)
C19 C20 1.387(8)
C20 F15 1.338(8)
C21 C26 1.372(6)
C21 C22 1.388(6)
C21 N1 1.453(5)
C22 C23 1.393(7)
C22 H22 0.9500
C23 C24 1.374(9)
C23 H23 0.9500
C24 C25 1.379(9)
C24 H24 0.9500
C25 C26 1.394(7)
C25 H25 0.9500
C26 H26 0.9500
C27 C32 1.366(7)
C27 C28 1.381(7)
C27 Al2 1.976(5)
C28 F16 1.350(6)
C28 C29 1.371(8)
C29 F17 1.336(7)
C29 C30 1.368(10)
C30 F18 1.339(8)
C30 C31 1.370(11)
C31 F19 1.346(8)
C31 C32 1.412(9)
C32 F20 1.322(7)
C33 C34 1.372(6)
C33 C38 1.384(6)
C33 Al2 1.980(4)
C34 F21 1.352(6)
C34 C35 1.387(7)
C35 F22 1.341(6)
C35 C36 1.373(8)
C36 F23 1.342(6)
C36 C37 1.383(8)
C37 F24 1.333(6)
C37 C38 1.379(7)
C38 F25 1.354(6)
C39 C40 1.381(6)
C39 C44 1.384(6)
C40 F26 1.337(5)
C40 C41 1.381(6)
C41 F27 1.332(6)
C41 C42 1.377(8)
C42 F28 1.338(6)
C42 C43 1.381(8)
C43 F29 1.335(6)
C43 C44 1.371(7)
C44 F30 1.340(6)
C45 C46 1.386(6)
C45 C50 1.388(6)
C45 N2 1.454(5)
C46 C47 1.393(6)
C46 H46 0.9500
C47 C48 1.375(7)
C47 H47 0.9500
C48 C49 1.382(7)
C48 H48 0.9500
C49 C50 1.395(6)
C49 H49 0.9500
C50 H50 0.9500
Al1 O1 1.765(3)
Al1 N2 1.933(3)
Al2 O2 1.766(3)
Al2 N1 1.932(4)
C1S C2S 1.432(15)
C1S H1S1 0.9800
C1S H1S2 0.9800
C1S H1S3 0.9800
C2S C3S 1.358(13)
C2S C7S 1.358(13)
C3S C4S 1.358(13)
C3S H3S 0.9500
C4S C5S 1.358(13)
C4S H4S 0.9500
C5S C6S 1.358(13)
C5S H5S 0.9500
C6S C7S 1.358(13)
C6S H6S 0.9500
C7S H7S 0.9500
C1T C2T 1.449(12)
C1T H1T1 0.9800
C1T H1T2 0.9800
C1T H1T3 0.9800
C2T C3T 1.370(6)
C2T C7T 1.370(6)
C3T C4T 1.370(6)
C3T H3T 0.9500
C4T C5T 1.370(6)
C4T H4T 0.9500
C5T C6T 1.370(6)
C5T H5T 0.9500
C6T C7T 1.370(6)
C6T H6T 0.9500
C7T H7T 0.9500
